data_2008157
loop_
_publ_author_name
'Bolte, Michael'
'Bauch, Christian'

_publ_section_title
;
 <i>cis</i>-1,2,3,6-Tetrahydrophthalic anhydride at 173K
;
_journal_issue 2
_journal_name_full 'Acta Crystallographica Section C'
_journal_page_first 226
_journal_page_last 228
_journal_paper_doi 10.1107/S0108270198012402
_journal_volume 55
_journal_year 1999
_chemical_formula_sum 'C8 H8 O3'
_chemical_formula_weight 152.14
_chemical_name_systematic
;
3a,4,7,7a-Tetrahydro-isobenzofuran-1,3-dione
;
_space_group_IT_number 29
_symmetry_cell_setting orthorhombic
_symmetry_space_group_name_Hall 'P 2c -2ac'
_symmetry_space_group_name_H-M 'P c a 21'
_audit_creation_method SHELXL-97
_cell_angle_alpha 90.00
_cell_angle_beta 90.00
_cell_angle_gamma 90.00
_cell_formula_units_Z 8
_cell_length_a 13.3220(10)
_cell_length_b 5.1670(10)
_cell_length_c 20.9380(10)
_cell_measurement_reflns_used 8192
_cell_measurement_temperature 173(2)
_cell_measurement_theta_max 25
_cell_measurement_theta_min 1
_cell_volume 1441.3(3)
_computing_cell_refinement SMART
_computing_data_collection 'SMART (Siemens, 1995)'
_computing_data_reduction 'SAINT (Siemens, 1995)'
_computing_molecular_graphics 'XP in SHELXTL-Plus (Sheldrick, 1991)'
_computing_structure_refinement 'SHELXL-97 (Sheldrick, 1997)'
_computing_structure_solution 'SHELXS-97 (Sheldrick, 1990)'
_diffrn_ambient_temperature 173(2)
_diffrn_measured_fraction_theta_full 0.947
_diffrn_measured_fraction_theta_max 0.947
_diffrn_measurement_device_type 'Siemens CCD three-circle diffractometer'
_diffrn_measurement_method \w
_diffrn_radiation_monochromator graphite
_diffrn_radiation_source 'fine-focus sealed tube'
_diffrn_radiation_type MoK\a
_diffrn_radiation_wavelength 0.71073
_diffrn_reflns_av_R_equivalents 0.0260
_diffrn_reflns_av_sigmaI/netI 0.0177
_diffrn_reflns_limit_h_max 18
_diffrn_reflns_limit_h_min -19
_diffrn_reflns_limit_k_max 7
_diffrn_reflns_limit_k_min -7
_diffrn_reflns_limit_l_max 30
_diffrn_reflns_limit_l_min -30
_diffrn_reflns_number 31023
_diffrn_reflns_theta_full 31.27
_diffrn_reflns_theta_max 31.27
_diffrn_reflns_theta_min 1.95
_diffrn_standards_decay_% 0
_diffrn_standards_interval_time 1200
_diffrn_standards_number 433
_exptl_absorpt_coefficient_mu 0.108
_exptl_absorpt_correction_T_max 0.9840
_exptl_absorpt_correction_T_min 0.9430
_exptl_absorpt_correction_type 'Empirical;  SADABS (Sheldrick, 1996)'
_exptl_crystal_colour colourless
_exptl_crystal_density_diffrn 1.402
_exptl_crystal_density_method 'not measured'
_exptl_crystal_description plate
_exptl_crystal_F_000 640
_exptl_crystal_size_max 0.55
_exptl_crystal_size_mid 0.51
_exptl_crystal_size_min 0.15
_refine_diff_density_max 0.246
_refine_diff_density_min -0.138
_refine_ls_abs_structure_details 'Flack  (1983)'
_refine_ls_abs_structure_Flack 0.3(6)
_refine_ls_extinction_coef 0.0092(12)
_refine_ls_extinction_method SHELXL
_refine_ls_goodness_of_fit_ref 1.056
_refine_ls_hydrogen_treatment mixed
_refine_ls_matrix_type full
_refine_ls_number_parameters 200
_refine_ls_number_reflns 4333
_refine_ls_number_restraints 1
_refine_ls_restrained_S_all 1.056
_refine_ls_R_factor_all 0.0397
_refine_ls_R_factor_gt 0.0323
_refine_ls_shift/su_max '< 0.001'
_refine_ls_shift/su_mean 0.000
_refine_ls_structure_factor_coef Fsqd
_refine_ls_weighting_details 'calc w = 1/[\s^2^(Fo^2^)+(0.0449P)^2^+0.2161P] where P=(Fo^2^+2Fc^2^)/3'
_refine_ls_weighting_scheme calc
_refine_ls_wR_factor_ref 0.0853
_reflns_number_gt 3958
_reflns_number_total 4333
_reflns_threshold_expression >2\s(I)
_cod_data_source_file ha1235.cif
_cod_data_source_block p8
_cod_depositor_comments
;
The following automatic conversions were performed:
'_symmetry_cell_setting' value 'Orthorhombic' changed to 'orthorhombic'
according to '/home/saulius/struct/CIF-dictionaries/cif_core.dic'
dictionary named 'cif_core.dic' version 2.4.1 from 2010-06-29.

Automatic conversion script
Id: cif_fix_enum 1527 2010-12-29 10:47:43Z saulius 
;
_cod_original_sg_symbol_H-M Pca21
_cod_database_code 2008157
_cod_database_fobs_code 2008157

loop_
_symmetry_equiv_pos_as_xyz
'x, y, z'
'-x, -y, z+1/2'
'x+1/2, -y, z'
'-x+1/2, y, z+1/2'

loop_
_atom_site_label
_atom_site_fract_x
_atom_site_fract_y
_atom_site_fract_z
_atom_site_U_iso_or_equiv
_atom_site_adp_type
_atom_site_calc_flag
_atom_site_refinement_flags
_atom_site_occupancy
_atom_site_disorder_assembly
_atom_site_disorder_group
_atom_site_type_symbol
O1 0.42719(8) 0.0414(2) 0.31779(5) 0.0384(2) Uani d . 1 . . O
C1 0.48134(9) 0.1493(2) 0.35428(6) 0.0242(2) Uani d . 1 . . C
O2 0.56178(7) 0.01727(15) 0.38015(5) 0.02824(19) Uani d . 1 . . O
C3 0.61414(9) 0.1751(2) 0.42225(6) 0.0254(2) Uani d . 1 . . C
O3 0.68419(8) 0.0910(2) 0.45052(6) 0.0423(3) Uani d . 1 . . O
C4 0.56755(8) 0.4410(2) 0.42475(6) 0.0215(2) Uani d . 1 . . C
H4 0.6162 0.5717 0.4079 0.026 Uiso calc R 1 . . H
C5 0.53984(11) 0.5079(3) 0.49451(6) 0.0293(3) Uani d . 1 . . C
H5A 0.5977 0.4719 0.5228 0.035 Uiso calc R 1 . . H
H5B 0.5235 0.6944 0.4978 0.035 Uiso calc R 1 . . H
C6 0.45119(11) 0.3497(3) 0.51538(6) 0.0318(3) Uani d . 1 . . C
H6 0.4511 0.2658 0.5557 0.038 Uiso calc R 1 . . H
C7 0.37308(10) 0.3292(3) 0.47652(7) 0.0332(3) Uani d . 1 . . C
H7 0.3163 0.2294 0.4886 0.040 Uiso calc R 1 . . H
C8 0.37539(10) 0.4658(3) 0.41306(7) 0.0329(3) Uani d . 1 . . C
H8A 0.3645 0.6534 0.4196 0.039 Uiso calc R 1 . . H
H8B 0.3206 0.3995 0.3857 0.039 Uiso calc R 1 . . H
C9 0.47693(9) 0.4220(2) 0.37970(6) 0.0222(2) Uani d . 1 . . C
H9 0.4848 0.5479 0.3438 0.027 Uiso calc R 1 . . H
O1A 0.68268(8) 0.3906(2) 0.29820(5) 0.0389(2) Uani d . 1 . . O
C1A 0.73825(9) 0.2920(2) 0.26093(5) 0.0244(2) Uani d . 1 . . C
O2A 0.82017(7) 0.42853(17) 0.23859(4) 0.02795(19) Uani d . 1 . . O
C3A 0.87037(9) 0.2866(2) 0.19214(6) 0.0249(2) Uani d . 1 . . C
O3A 0.93875(7) 0.3820(2) 0.16419(6) 0.0405(3) Uani d . 1 . . O
C4A 0.82397(9) 0.0224(2) 0.18495(6) 0.0224(2) Uani d . 1 . . C
H4A 0.8729 -0.1133 0.1988 0.027 Uiso calc R 1 . . H
C5A 0.79455(11) -0.0220(3) 0.11445(6) 0.0306(3) Uani d . 1 . . C
H5A1 0.8519 0.0221 0.0864 0.037 Uiso calc R 1 . . H
H5A2 0.7778 -0.2067 0.1077 0.037 Uiso calc R 1 . . H
C6A 0.70574(11) 0.1433(3) 0.09746(6) 0.0340(3) Uani d . 1 . . C
H6A 0.7051 0.2405 0.0589 0.041 Uiso calc R 1 . . H
C7A 0.62865(10) 0.1512(3) 0.13702(7) 0.0365(3) Uani d . 1 . . C
H7A 0.5719 0.2561 0.1277 0.044 Uiso calc R 1 . . H
C8A 0.63192(11) -0.0087(3) 0.19716(8) 0.0358(3) Uani d . 1 . . C
H8A1 0.6220 -0.1935 0.1865 0.043 Uiso calc R 1 . . H
H8A2 0.5771 0.0453 0.2261 0.043 Uiso calc R 1 . . H
C9A 0.73371(9) 0.0269(2) 0.23079(6) 0.0227(2) Uani d . 1 . . C
H9A 0.7423 -0.1090 0.2644 0.027 Uiso calc R 1 . . H

loop_
_atom_site_aniso_label
_atom_site_aniso_U_11
_atom_site_aniso_U_22
_atom_site_aniso_U_33
_atom_site_aniso_U_12
_atom_site_aniso_U_13
_atom_site_aniso_U_23
O1 0.0460(6) 0.0346(5) 0.0346(5) -0.0059(4) -0.0128(4) -0.0050(4)
C1 0.0280(5) 0.0226(5) 0.0220(5) -0.0003(4) -0.0007(4) 0.0022(4)
O2 0.0316(5) 0.0184(4) 0.0348(5) 0.0021(3) -0.0038(4) -0.0002(3)
C3 0.0238(5) 0.0231(5) 0.0292(5) 0.0001(4) -0.0009(5) 0.0030(4)
O3 0.0348(5) 0.0375(5) 0.0546(7) 0.0074(4) -0.0153(5) 0.0060(5)
C4 0.0220(5) 0.0189(4) 0.0236(5) -0.0026(4) 0.0004(4) 0.0011(4)
C5 0.0319(6) 0.0331(6) 0.0229(6) -0.0066(5) -0.0021(5) -0.0044(5)
C6 0.0368(7) 0.0359(6) 0.0226(6) -0.0068(5) 0.0064(5) -0.0017(5)
C7 0.0279(6) 0.0391(7) 0.0327(6) -0.0060(5) 0.0088(5) -0.0054(5)
C8 0.0245(6) 0.0402(7) 0.0340(7) 0.0077(5) -0.0007(5) -0.0025(5)
C9 0.0250(5) 0.0199(4) 0.0216(5) 0.0027(4) -0.0009(4) 0.0023(4)
O1A 0.0465(6) 0.0370(5) 0.0331(5) -0.0014(4) 0.0144(4) -0.0081(4)
C1A 0.0272(6) 0.0249(5) 0.0211(5) -0.0011(4) 0.0002(4) -0.0004(4)
O2A 0.0298(5) 0.0214(4) 0.0327(5) -0.0045(3) 0.0031(4) -0.0029(3)
C3A 0.0212(5) 0.0244(5) 0.0292(6) 0.0021(4) 0.0004(4) 0.0034(4)
O3A 0.0287(5) 0.0382(5) 0.0546(6) -0.0044(4) 0.0128(5) 0.0062(5)
C4A 0.0231(5) 0.0206(5) 0.0237(5) 0.0025(4) 0.0001(4) 0.0009(4)
C5A 0.0347(7) 0.0342(6) 0.0230(6) 0.0057(5) 0.0009(5) -0.0057(5)
C6A 0.0401(7) 0.0374(7) 0.0246(6) 0.0049(5) -0.0095(5) -0.0026(5)
C7A 0.0293(6) 0.0433(7) 0.0369(7) 0.0067(5) -0.0117(5) -0.0115(6)
C8A 0.0243(6) 0.0484(8) 0.0349(8) -0.0100(5) 0.0014(5) -0.0094(6)
C9A 0.0253(5) 0.0214(5) 0.0214(5) -0.0037(4) 0.0004(4) 0.0006(4)

loop_
_atom_type_symbol
_atom_type_description
_atom_type_scat_dispersion_real
_atom_type_scat_dispersion_imag
_atom_type_scat_source
C C 0.0033 0.0016 'International Tables Vol C Tables 4.2.6.8 and 6.1.1.4'
H H 0.0000 0.0000 'International Tables Vol C Tables 4.2.6.8 and 6.1.1.4'
O O 0.0106 0.0060 'International Tables Vol C Tables 4.2.6.8 and 6.1.1.4'

loop_
_geom_angle_atom_site_label_1
_geom_angle_atom_site_label_2
_geom_angle_atom_site_label_3
_geom_angle
O1 C1 O2 119.40(11)
O1 C1 C9 129.89(12)
O2 C1 C9 110.71(10)
C1 O2 C3 110.39(9)
O3 C3 O2 119.72(11)
O3 C3 C4 129.77(12)
O2 C3 C4 110.51(10)
C3 C4 C9 104.13(9)
C3 C4 C5 109.56(10)
C9 C4 C5 114.02(10)
C6 C5 C4 109.94(10)
C7 C6 C5 118.85(12)
C6 C7 C8 119.25(12)
C7 C8 C9 110.48(11)
C1 C9 C4 104.25(9)
C1 C9 C8 109.37(11)
C4 C9 C8 113.76(11)
O1A C1A O2A 119.65(11)
O1A C1A C9A 129.63(11)
O2A C1A C9A 110.71(10)
C1A O2A C3A 110.36(9)
O3A C3A O2A 119.64(11)
O3A C3A C4A 129.82(12)
O2A C3A C4A 110.53(10)
C3A C4A C9A 104.16(9)
C3A C4A C5A 109.53(10)
C9A C4A C5A 113.59(10)
C6A C5A C4A 109.98(10)
C7A C6A C5A 118.80(13)
C6A C7A C8A 119.02(13)
C7A C8A C9A 110.03(11)
C1A C9A C4A 104.08(9)
C1A C9A C8A 109.57(11)
C4A C9A C8A 113.66(10)

loop_
_geom_bond_atom_site_label_1
_geom_bond_atom_site_label_2
_geom_bond_site_symmetry_2
_geom_bond_distance
_geom_bond_publ_flag
O1 C1 . 1.1895(16) ?
C1 O2 . 1.3812(14) ?
C1 C9 . 1.5073(16) ?
O2 C3 . 1.3889(16) ?
C3 O3 . 1.1876(15) ?
C3 C4 . 1.5083(16) ?
C4 C9 . 1.5351(16) ?
C4 C5 . 1.5457(17) ?
C5 C6 . 1.5013(19) ?
C6 C7 . 1.325(2) ?
C7 C8 . 1.505(2) ?
C8 C9 . 1.5390(18) ?
O1A C1A . 1.1902(15) ?
C1A O2A . 1.3812(14) ?
C1A C9A . 1.5094(15) ?
O2A C3A . 1.3894(15) ?
C3A O3A . 1.1896(15) ?
C3A C4A . 1.5064(16) ?
C4A C9A . 1.5386(17) ?
C4A C5A . 1.5445(18) ?
C5A C6A . 1.5020(18) ?
C6A C7A . 1.320(2) ?
C7A C8A . 1.507(2) ?
C8A C9A . 1.5389(19) ?

loop_
_geom_torsion_atom_site_label_1
_geom_torsion_atom_site_label_2
_geom_torsion_atom_site_label_3
_geom_torsion_atom_site_label_4
_geom_torsion
O1 C1 O2 C3 -178.85(12)
C9 C1 O2 C3 0.43(14)
C1 O2 C3 O3 177.78(12)
C1 O2 C3 C4 -1.37(14)
O3 C3 C4 C9 -177.34(14)
O2 C3 C4 C9 1.70(13)
O3 C3 C4 C5 -55.00(18)
O2 C3 C4 C5 124.04(11)
C3 C4 C5 C6 -71.82(14)
C9 C4 C5 C6 44.40(14)
C4 C5 C6 C7 -45.69(18)
C5 C6 C7 C8 -0.3(2)
C6 C7 C8 C9 45.72(17)
O1 C1 C9 C4 179.82(14)
O2 C1 C9 C4 0.64(13)
O1 C1 C9 C8 57.82(18)
O2 C1 C9 C8 -121.36(11)
C3 C4 C9 C1 -1.35(12)
C5 C4 C9 C1 -120.70(11)
C3 C4 C9 C8 117.71(11)
C5 C4 C9 C8 -1.64(14)
C7 C8 C9 C1 74.13(14)
C7 C8 C9 C4 -41.97(15)
O1A C1A O2A C3A -175.35(11)
C9A C1A O2A C3A 3.61(13)
C1A O2A C3A O3A 174.59(11)
C1A O2A C3A C4A -4.38(13)
O3A C3A C4A C9A -175.52(13)
O2A C3A C4A C9A 3.31(13)
O3A C3A C4A C5A -53.70(17)
O2A C3A C4A C5A 125.13(11)
C3A C4A C5A C6A -71.37(13)
C9A C4A C5A C6A 44.61(14)
C4A C5A C6A C7A -46.06(17)
C5A C6A C7A C8A -0.88(19)
C6A C7A C8A C9A 46.94(17)
O1A C1A C9A C4A 177.43(13)
O2A C1A C9A C4A -1.39(13)
O1A C1A C9A C8A 55.54(17)
O2A C1A C9A C8A -123.29(11)
C3A C4A C9A C1A -1.11(12)
C5A C4A C9A C1A -120.21(11)
C3A C4A C9A C8A 118.03(11)
C5A C4A C9A C8A -1.07(14)
C7A C8A C9A C1A 72.81(14)
C7A C8A C9A C4A -43.14(15)

loop_
_cod_related_entry_id
_cod_related_entry_database
_cod_related_entry_code
1 ChemSpider 6551
